data_4115625
loop_
_publ_author_name
'Todd O. Northcutt'
'Douglas D. Wick'
'Andrew J. Vetter'
'William D. Jones'

_publ_section_title
;
 Investigation of the Mechanism of Alkane Reductive Elimination and
 Skeletal Isomerization in Tp'Rh(CNneopentyl)(R)H Complexes: The Role of
 Alkane Complexes
;
_journal_name_full 'Journal of the American Chemical Society'
_journal_page_first 7257
_journal_page_last 7270
_journal_paper_doi 10.1021/ja003944x
_journal_volume 123
_journal_year 2001
_chemical_formula_sum 'C23 H38 B Cl N7 Rh'
_chemical_formula_weight 561.77
_chemical_name_common Tp'Rh(CNneopentyl)(ethyl)Cl
_chemical_name_systematic
; 

 ? 

;
_space_group_IT_number 19
_symmetry_cell_setting orthorhombic
_symmetry_space_group_name_Hall 'P 2ac 2ab'
_symmetry_space_group_name_H-M 'P 21 21 21'
_atom_sites_solution_hydrogens geom
_atom_sites_solution_primary direct
_atom_sites_solution_secondary difmap
_audit_creation_method SHELXL
_cell_angle_alpha 90.00
_cell_angle_beta 90.00
_cell_angle_gamma 90.00
_cell_formula_units_Z 4
_cell_length_a 11.1680(15)
_cell_length_b 15.415(3)
_cell_length_c 16.456(3)
_cell_measurement_reflns_used 6908
_cell_measurement_temperature 193(2)
_cell_volume 2833.0(8)
_computing_cell_refinement 'Siemens XSCANS'
_computing_data_collection 'Siemens XSCANS'
_computing_data_reduction 'Siemens SHELXTL'
_computing_molecular_graphics 'Siemens SHELXTL'
_computing_publication_material 'Siemens SHELXTL'
_computing_structure_refinement 'SHELXL-93 (Sheldrick, 1993)'
_computing_structure_solution 'SHELXS-86 (Sheldrick, 1990)'
_diffrn_ambient_temperature 193(2)
_diffrn_measurement_device 'Siemens SMART'
_diffrn_measurement_method '\w scans'
_diffrn_radiation_monochromator graphite
_diffrn_radiation_source 'normal-focus sealed tube'
_diffrn_radiation_type MoK\a
_diffrn_radiation_wavelength 0.71073
_diffrn_reflns_av_R_equivalents 0.0814
_diffrn_reflns_av_sigmaI/netI 0.1020
_diffrn_reflns_limit_h_max 12
_diffrn_reflns_limit_h_min -12
_diffrn_reflns_limit_k_max 15
_diffrn_reflns_limit_k_min -18
_diffrn_reflns_limit_l_max 17
_diffrn_reflns_limit_l_min -14
_diffrn_reflns_number 12164
_diffrn_reflns_theta_max 24.82
_diffrn_reflns_theta_min 1.81
_exptl_absorpt_coefficient_mu 0.720
_exptl_absorpt_correction_T_max 0.927
_exptl_absorpt_correction_T_min 0.784
_exptl_absorpt_correction_type SADABS
_exptl_crystal_colour 'Pale y/g'
_exptl_crystal_density_diffrn 1.317
_exptl_crystal_density_meas ?
_exptl_crystal_density_method NA
_exptl_crystal_description Prismatic
_exptl_crystal_F_000 1168
_exptl_crystal_size_max 0.06
_exptl_crystal_size_mid 0.06
_exptl_crystal_size_min 0.08
_refine_diff_density_max 0.366
_refine_diff_density_min -0.512
_refine_diff_density_rms 0.103
_refine_ls_abs_structure_details 'Flack H D (1983), Acta Cryst. A39, 876-881'
_refine_ls_abs_structure_Flack -0.02(4)
_refine_ls_extinction_method none
_refine_ls_goodness_of_fit_all 0.616
_refine_ls_goodness_of_fit_obs 0.594
_refine_ls_matrix_type full
_refine_ls_number_parameters 311
_refine_ls_number_reflns 4011
_refine_ls_number_restraints 0
_refine_ls_restrained_S_all 0.616
_refine_ls_restrained_S_obs 0.594
_refine_ls_R_factor_all 0.0537
_refine_ls_R_factor_obs 0.0365
_refine_ls_shift/esd_max -4.319
_refine_ls_shift/esd_mean 0.175
_refine_ls_structure_factor_coef Fsqd
_refine_ls_weighting_details 'w=1/[\s^2^(Fo^2^)+(0.1000P)^2^+0.0000P] where P=(Fo^2^+2Fc^2^)/3'
_refine_ls_weighting_scheme calc
_refine_ls_wR_factor_all 0.0962
_refine_ls_wR_factor_obs 0.0843
_reflns_number_observed 3348
_reflns_number_total 4011
_reflns_observed_criterion >2sigma(I)
_cod_data_source_file ja003944x_1.cif
_cod_data_source_block sad1_jontn11
_cod_depositor_comments
;
The following automatic conversions were performed:

'_exptl_crystal_density_meas' value 'NA' was changed to '?' - the
value is perceived as not measured.

Automatic conversion script
Id: cif_fix_values 3008 2015-01-20 13:52:24Z robertas 

The following automatic conversions were performed:

'_refine_ls_weighting_scheme' value 'calc
w=1/[\s^2^(Fo^2^)+(0.1000P)^2^+0.0000P] where P=(Fo^2^+2Fc^2^)/3' was
changed to 'calc'. New tag '_refine_ls_weighting_details' was
created. The value of the new tag was set to
'w=1/[\s^2^(Fo^2^)+(0.1000P)^2^+0.0000P] where P=(Fo^2^+2Fc^2^)/3'.

Automatic conversion script
Id: cif_fix_values 3143 2015-03-26 13:38:13Z robertas 
;
_cod_database_code 4115625

loop_
_symmetry_equiv_pos_as_xyz
'x, y, z'
'-x+1/2, -y, z+1/2'
'-x, y+1/2, -z+1/2'
'x+1/2, -y+1/2, -z'

loop_
_atom_site_aniso_label
_atom_site_aniso_U_11
_atom_site_aniso_U_22
_atom_site_aniso_U_33
_atom_site_aniso_U_23
_atom_site_aniso_U_13
_atom_site_aniso_U_12
Rh1 0.0272(2) 0.0206(2) 0.0263(2) 0.0017(2) -0.0001(2) 0.0000(2)
N1 0.035(3) 0.019(2) 0.033(3) -0.002(2) 0.000(2) 0.004(2)
N2 0.031(2) 0.021(2) 0.024(3) 0.002(2) 0.005(2) -0.001(2)
N3 0.031(3) 0.021(2) 0.035(3) 0.000(2) -0.002(2) 0.002(2)
N4 0.040(3) 0.031(3) 0.034(3) 0.000(2) 0.003(3) 0.009(3)
N5 0.036(3) 0.020(2) 0.034(3) 0.001(2) 0.002(2) -0.002(2)
N6 0.030(3) 0.023(2) 0.042(3) 0.007(2) 0.004(2) 0.002(2)
N7 0.043(3) 0.032(3) 0.031(3) 0.006(3) -0.002(2) -0.003(2)
B1 0.031(3) 0.027(3) 0.039(4) 0.009(3) 0.009(4) 0.006(4)
Cl1 0.0443(9) 0.0406(9) 0.0465(10) -0.0069(7) 0.0111(8) 0.0063(8)
C1 0.035(4) 0.047(4) 0.070(5) 0.014(4) -0.001(3) 0.007(3)
C2 0.039(3) 0.027(3) 0.041(4) 0.004(3) -0.005(3) 0.009(3)
C3 0.047(4) 0.025(3) 0.045(4) 0.013(3) -0.011(3) 0.007(3)
C4 0.046(4) 0.022(3) 0.034(3) 0.007(3) 0.004(3) 0.003(3)
C5 0.063(5) 0.053(5) 0.054(5) 0.026(4) 0.009(4) 0.006(4)
C6 0.049(4) 0.022(3) 0.080(5) 0.009(4) -0.009(4) -0.006(3)
C7 0.041(3) 0.029(3) 0.049(4) 0.001(3) -0.018(3) 0.004(3)
C8 0.058(4) 0.033(4) 0.062(4) -0.007(3) -0.011(3) 0.017(4)
C9 0.057(4) 0.039(4) 0.044(4) -0.013(3) -0.003(3) 0.022(4)
C10 0.093(6) 0.058(5) 0.067(5) -0.008(4) 0.015(5) 0.037(5)
C11 0.081(6) 0.045(4) 0.048(4) -0.011(3) -0.011(4) -0.017(4)
C12 0.045(4) 0.027(3) 0.040(4) -0.001(3) -0.016(3) 0.002(3)
C13 0.031(3) 0.029(3) 0.074(5) 0.014(3) -0.017(3) -0.011(3)
C14 0.029(3) 0.025(3) 0.060(5) 0.005(3) 0.001(3) 0.001(3)
C15 0.043(4) 0.063(5) 0.091(6) 0.023(4) 0.009(4) -0.018(4)
C16 0.028(3) 0.035(3) 0.043(4) 0.015(3) -0.009(3) 0.003(3)
C17 0.050(4) 0.031(4) 0.089(6) 0.003(4) -0.018(4) -0.009(3)
C18 0.029(3) 0.024(3) 0.039(4) 0.001(3) 0.008(3) -0.002(2)
C19 0.040(4) 0.056(4) 0.047(4) 0.023(4) 0.002(3) 0.001(3)
C20 0.026(3) 0.043(4) 0.040(4) 0.021(3) 0.007(3) 0.000(3)
C21 0.043(3) 0.083(5) 0.055(4) 0.029(4) 0.002(5) 0.011(4)
C22 0.122(8) 0.043(4) 0.075(5) -0.002(4) 0.036(5) 0.001(5)
C23 0.051(5) 0.105(7) 0.072(6) 0.027(5) -0.012(4) -0.027(5)

loop_
_atom_site_label
_atom_site_type_symbol
_atom_site_fract_x
_atom_site_fract_y
_atom_site_fract_z
_atom_site_U_iso_or_equiv
_atom_site_thermal_displace_type
_atom_site_occupancy
_atom_site_calc_flag
_atom_site_refinement_flags
Rh1 Rh 0.90890(4) 0.83413(3) -0.20575(3) 0.02468(14) Uani 1 d .
N1 N 0.8690(4) 0.8929(3) -0.3252(3) 0.0292(12) Uani 1 d .
N2 N 0.9663(4) 0.9069(3) -0.3787(3) 0.0257(10) Uani 1 d .
N3 N 1.0249(4) 0.7562(3) -0.2691(3) 0.0291(12) Uani 1 d .
N4 N 1.0929(5) 0.7881(3) -0.3351(3) 0.0348(11) Uani 1 d .
N5 N 1.0597(4) 0.9199(3) -0.1971(3) 0.0299(11) Uani 1 d .
N6 N 1.1302(4) 0.9264(3) -0.2690(3) 0.0317(12) Uani 1 d .
N7 N 0.9646(4) 0.7612(3) -0.0275(3) 0.0354(12) Uani 1 d .
B1 B 1.0939(7) 0.8806(4) -0.3524(4) 0.032(2) Uani 1 d .
H1 H 1.1545(52) 0.8935(39) -0.4057(36) 0.045 Uiso 1 d .
Cl1 Cl 0.77872(14) 0.92354(10) -0.13089(10) 0.0438(4) Uani 1 d .
C1 C 0.6492(5) 0.9222(5) -0.3275(4) 0.051(2) Uani 1 d .
H1A H 0.6519(9) 0.8909(25) -0.2758(14) 0.076 Uiso 1 calc R
H1B H 0.5942(10) 0.8927(25) -0.3648(13) 0.076 Uiso 1 calc R
H1C H 0.6212(17) 0.9816(5) -0.3181(25) 0.076 Uiso 1 calc R
C2 C 0.7728(5) 0.9245(4) -0.3644(4) 0.0354(15) Uani 1 d .
C3 C 0.8076(6) 0.9592(4) -0.4419(4) 0.039(2) Uani 1 d .
H3A H 0.7558(6) 0.9853(4) -0.4806(4) 0.047 Uiso 1 calc R
C4 C 0.9280(5) 0.9481(4) -0.4499(3) 0.0340(15) Uani 1 d .
C5 C 1.0103(6) 0.9719(5) -0.5222(4) 0.057(2) Uani 1 d .
H5A H 1.0862(19) 0.9950(29) -0.5015(4) 0.085 Uiso 1 calc R
H5B H 0.9710(20) 1.0158(24) -0.5559(17) 0.085 Uiso 1 calc R
H5C H 1.0259(35) 0.9199(8) -0.5548(17) 0.085 Uiso 1 calc R
C6 C 1.0041(6) 0.6193(4) -0.1977(5) 0.050(2) Uani 1 d .
H6A H 0.9283(21) 0.6439(16) -0.1783(19) 0.075 Uiso 1 calc R
H6B H 1.0613(18) 0.6165(23) -0.1526(12) 0.075 Uiso 1 calc R
H6C H 0.9900(36) 0.5608(8) -0.2189(8) 0.075 Uiso 1 calc R
C7 C 1.0534(5) 0.6749(4) -0.2631(4) 0.039(2) Uani 1 d .
C8 C 1.1375(6) 0.6581(5) -0.3270(4) 0.051(2) Uani 1 d .
H8A H 1.1714(6) 0.6025(5) -0.3370(4) 0.061 Uiso 1 calc R
C9 C 1.1632(6) 0.7281(4) -0.3711(4) 0.047(2) Uani 1 d .
C10 C 1.2469(8) 0.7438(6) -0.4430(5) 0.073(2) Uani 1 d .
H10A H 1.2049(19) 0.7775(34) -0.4847(16) 0.109 Uiso 1 calc R
H10B H 1.2720(42) 0.6880(6) -0.4659(23) 0.109 Uiso 1 calc R
H10C H 1.3175(27) 0.7761(34) -0.4246(9) 0.109 Uiso 1 calc R
C11 C 1.0597(7) 0.9747(4) -0.0461(4) 0.058(2) Uani 1 d .
H11A H 0.9726(9) 0.9670(31) -0.0475(6) 0.087 Uiso 1 calc R
H11B H 1.0786(38) 1.0324(12) -0.0247(12) 0.087 Uiso 1 calc R
H11C H 1.0955(33) 0.9304(21) -0.0111(8) 0.087 Uiso 1 calc R
C12 C 1.1124(6) 0.9657(4) -0.1362(4) 0.037(2) Uani 1 d .
C13 C 1.2159(5) 1.0001(4) -0.1703(4) 0.045(2) Uani 1 d .
H13A H 1.2721(5) 1.0353(4) -0.1423(4) 0.054 Uiso 1 calc R
C14 C 1.2253(5) 0.9751(4) -0.2530(4) 0.038(2) Uani 1 d .
C15 C 1.3187(6) 0.9945(5) -0.3196(5) 0.066(2) Uani 1 d .
H15A H 1.3385(36) 0.9407(8) -0.3485(22) 0.099 Uiso 1 calc R
H15B H 1.3913(19) 1.0183(33) -0.2947(6) 0.099 Uiso 1 calc R
H15C H 1.2856(19) 1.0367(27) -0.3581(19) 0.099 Uiso 1 calc R
C16 C 0.7666(5) 0.7506(4) -0.2200(4) 0.0354(15) Uani 1 d .
H16A H 0.7771(5) 0.7009(4) -0.1826(4) 0.043 Uiso 1 calc R
H16B H 0.6922(5) 0.7811(4) -0.2042(4) 0.043 Uiso 1 calc R
C17 C 0.7521(6) 0.7157(4) -0.3076(5) 0.057(2) Uani 1 d .
H17A H 0.6831(27) 0.6764(25) -0.3099(8) 0.085 Uiso 1 calc R
H17B H 0.8246(18) 0.6841(26) -0.3234(12) 0.085 Uiso 1 calc R
H17C H 0.7393(42) 0.7643(5) -0.3450(6) 0.085 Uiso 1 calc R
C18 C 0.9441(5) 0.7866(4) -0.0951(4) 0.0311(14) Uani 1 d .
C19 C 0.9842(6) 0.7310(5) 0.0590(4) 0.048(2) Uani 1 d .
H19A H 1.0604(6) 0.7562(5) 0.0788(4) 0.057 Uiso 1 calc R
H19B H 0.9939(6) 0.6672(5) 0.0585(4) 0.057 Uiso 1 calc R
C20 C 0.8839(5) 0.7543(4) 0.1209(4) 0.0364(15) Uani 1 d .
C21 C 0.9100(6) 0.7122(5) 0.2078(4) 0.060(2) Uani 1 d .
H21A H 0.9253(43) 0.6499(7) 0.2014(5) 0.091 Uiso 1 calc R
H21B H 0.8404(20) 0.7207(29) 0.2432(11) 0.091 Uiso 1 calc R
H21C H 0.9803(29) 0.7400(22) 0.2321(14) 0.091 Uiso 1 calc R
C22 C 0.8779(8) 0.8468(5) 0.1310(5) 0.080(3) Uani 1 d .
H22A H 0.9552(19) 0.8684(6) 0.1507(32) 0.120 Uiso 1 calc R
H22B H 0.8153(36) 0.8612(5) 0.1705(27) 0.120 Uiso 1 calc R
H22C H 0.8592(50) 0.8741(5) 0.0788(9) 0.120 Uiso 1 calc R
C23 C 0.7633(7) 0.7243(6) 0.0860(5) 0.076(3) Uani 1 d .
H23A H 0.7686(17) 0.6630(12) 0.0706(33) 0.114 Uiso 1 calc R
H23B H 0.7435(27) 0.7592(27) 0.0381(23) 0.114 Uiso 1 calc R
H23C H 0.7006(11) 0.7316(37) 0.1272(14) 0.114 Uiso 1 calc R

loop_
_atom_type_symbol
_atom_type_description
_atom_type_scat_dispersion_real
_atom_type_scat_dispersion_imag
_atom_type_scat_source
C C 0.0033 0.0016 'International Tables Vol C Tables 4.2.6.8 and 6.1.1.4'
H H 0.0000 0.0000 'International Tables Vol C Tables 4.2.6.8 and 6.1.1.4'
B B 0.0013 0.0007 'International Tables Vol C Tables 4.2.6.8 and 6.1.1.4'
N N 0.0061 0.0033 'International Tables Vol C Tables 4.2.6.8 and 6.1.1.4'
Cl Cl 0.1484 0.1585 'International Tables Vol C Tables 4.2.6.8 and 6.1.1.4'
Rh Rh -1.1178 0.9187 'International Tables Vol C Tables 4.2.6.8 and 6.1.1.4'

loop_
_geom_angle_atom_site_label_1
_geom_angle_atom_site_label_2
_geom_angle_atom_site_label_3
_geom_angle
C18 Rh1 N3 97.1(2)
C18 Rh1 C16 91.5(2)
N3 Rh1 C16 93.6(2)
C18 Rh1 N5 90.7(2)
N3 Rh1 N5 84.2(2)
C16 Rh1 N5 177.1(2)
C18 Rh1 N1 177.2(2)
N3 Rh1 N1 85.2(2)
C16 Rh1 N1 89.9(2)
N5 Rh1 N1 88.0(2)
C18 Rh1 Cl1 81.9(2)
N3 Rh1 Cl1 178.82(14)
C16 Rh1 Cl1 87.1(2)
N5 Rh1 Cl1 95.13(13)
N1 Rh1 Cl1 95.80(12)
C2 N1 N2 105.1(4)
C2 N1 Rh1 137.4(4)
N2 N1 Rh1 117.5(3)
C4 N2 N1 110.8(4)
C4 N2 B1 129.5(5)
N1 N2 B1 119.6(4)
C7 N3 N4 105.3(5)
C7 N3 Rh1 133.0(4)
N4 N3 Rh1 121.7(3)
C9 N4 N3 114.3(5)
C9 N4 B1 125.5(6)
N3 N4 B1 119.7(5)
C12 N5 N6 109.7(4)
C12 N5 Rh1 135.1(4)
N6 N5 Rh1 114.9(3)
C14 N6 N5 108.4(5)
C14 N6 B1 128.7(5)
N5 N6 B1 122.9(4)
C18 N7 C19 177.0(6)
N4 B1 N2 107.8(6)
N4 B1 N6 105.5(5)
N2 B1 N6 111.1(5)
N1 C2 C3 110.2(5)
N1 C2 C1 122.0(5)
C3 C2 C1 127.8(6)
C4 C3 C2 107.8(5)
C3 C4 N2 106.1(5)
C3 C4 C5 129.1(5)
N2 C4 C5 124.7(5)
N3 C7 C8 106.3(6)
N3 C7 C6 121.5(6)
C8 C7 C6 132.2(6)
C9 C8 C7 113.2(6)
C8 C9 N4 101.0(6)
C8 C9 C10 133.0(6)
N4 C9 C10 126.0(6)
N5 C12 C13 105.0(6)
N5 C12 C11 124.6(5)
C13 C12 C11 130.3(6)
C12 C13 C14 110.2(6)
N6 C14 C13 106.6(5)
N6 C14 C15 120.6(6)
C13 C14 C15 132.8(6)
C17 C16 Rh1 113.9(4)
N7 C18 Rh1 177.5(5)
N7 C19 C20 116.2(5)
C22 C20 C23 107.5(7)
C22 C20 C19 109.7(5)
C23 C20 C19 108.5(6)
C22 C20 C21 107.9(6)
C23 C20 C21 111.9(5)
C19 C20 C21 111.2(5)

loop_
_geom_bond_atom_site_label_1
_geom_bond_atom_site_label_2
_geom_bond_distance
Rh1 C18 2.001(6)
Rh1 N3 2.051(4)
Rh1 C16 2.058(6)
Rh1 N5 2.146(4)
Rh1 N1 2.210(5)
Rh1 Cl1 2.352(2)
N1 C2 1.344(7)
N1 N2 1.416(6)
N2 C4 1.399(7)
N2 B1 1.543(9)
N3 C7 1.296(8)
N3 N4 1.414(7)
N4 C9 1.350(8)
N4 B1 1.454(7)
N5 C12 1.360(7)
N5 N6 1.425(6)
N6 C14 1.328(7)
N6 B1 1.595(8)
N7 C18 1.202(7)
N7 C19 1.513(8)
C1 C2 1.508(9)
C2 C3 1.436(9)
C3 C4 1.363(8)
C4 C5 1.547(8)
C6 C7 1.482(9)
C7 C8 1.434(10)
C8 C9 1.332(10)
C9 C10 1.527(10)
C11 C12 1.601(9)
C12 C13 1.390(9)
C13 C14 1.417(9)
C14 C15 1.544(9)
C16 C17 1.548(10)
C19 C20 1.556(8)
C20 C22 1.438(9)
C20 C23 1.535(9)
C20 C21 1.597(8)
